data_7109955
loop_
_publ_author_name
'Michael S. Perryman'
'Matthew E. Harris'
'Jade L. Foster'
'Anushka Joshi'
'Guy J. Clarkson'
'David J. Fox'

_publ_section_title
;
 Trichloromethyl ketones: asymmetric transfer hydrogenation and subsequent
 Jocic-type reactions with amines
;
_journal_name_full Chem.Commun.
_journal_page_first 10022
_journal_paper_doi 10.1039/c3cc46070c
_journal_volume 49
_journal_year 2013
_chemical_absolute_configuration ad
_chemical_formula_moiety 'C16 H23 N2 O, Cl'
_chemical_formula_sum 'C16 H23 Cl N2 O'
_chemical_formula_weight 294.81
_chemical_name_systematic
;
 ?
;
_space_group_crystal_system orthorhombic
_space_group_IT_number 19
_space_group_name_Hall 'P 2ac 2ab'
_space_group_name_H-M_alt 'P 21 21 21'
_symmetry_space_group_name_Hall 'P 2ac 2ab'
_symmetry_space_group_name_H-M 'P 21 21 21'
_atom_sites_solution_hydrogens mixed
_atom_sites_solution_primary direct
_audit_creation_date 2013-07-25
_audit_creation_method
;
  Olex2 1.2
  (compiled 2013.04.25 svn.r2679, GUI svn.r4466)
;
_cell_angle_alpha 90
_cell_angle_beta 90
_cell_angle_gamma 90
_cell_formula_units_Z 4
_cell_length_a 4.89752(9)
_cell_length_b 11.8626(2)
_cell_length_c 28.4357(6)
_cell_measurement_reflns_used 3453
_cell_measurement_temperature 150(2)
_cell_measurement_theta_max 76.9954
_cell_measurement_theta_min 3.1056
_cell_volume 1652.04(5)
_computing_cell_refinement
;
CrysAlisPro, Agilent Technologies,
Version 1.171.36.21 (release 14-08-2012 CrysAlis171 .NET)
(compiled Sep 14 2012,17:21:16)
;
_computing_data_collection
;
CrysAlisPro, Agilent Technologies,
Version 1.171.36.21 (release 14-08-2012 CrysAlis171 .NET)
(compiled Sep 14 2012,17:21:16)
;
_computing_data_reduction
;
CrysAlisPro, Agilent Technologies,
Version 1.171.36.21 (release 14-08-2012 CrysAlis171 .NET)
(compiled Sep 14 2012,17:21:16)
;
_computing_molecular_graphics
;
O. V. Dolomanov, L. J. Bourhis, R. J. Gildea, J. A. K. Howard and H. Puschmann,
OLEX2: a complete structure solution, refinement and analysis program.
J. Appl. Cryst. (2009). 42, 339-341.
;
_computing_publication_material
;
O. V. Dolomanov, L. J. Bourhis, R. J. Gildea, J. A. K. Howard and H. Puschmann,
OLEX2: a complete structure solution, refinement and analysis program.
J. Appl. Cryst. (2009). 42, 339-341.
;
_computing_structure_refinement
;
SHELXL, G.M. Sheldrick, Acta Cryst.
(2008). A64, 112-122
;
_computing_structure_solution
;
SHELXS, G.M. Sheldrick, Acta Cryst.
(2008). A64, 112-122
;
_diffrn_ambient_temperature 150.15
_diffrn_detector_area_resol_mean 10.2833
_diffrn_measured_fraction_theta_full 0.9995
_diffrn_measured_fraction_theta_max 0.9947
_diffrn_measurement_details
;
  1 omega  -28.00   32.00   1.0000   33.0000
omega____ theta____ kappa____ phi______ frames
    -      -40.6896   19.0000 -120.0000 60

  2 omega -115.00  -11.00   1.0000   33.0000
omega____ theta____ kappa____ phi______ frames
    -      -40.6896  -57.0000   90.0000 104

  3 omega  -77.00  -44.00   1.0000   33.0000
omega____ theta____ kappa____ phi______ frames
    -      -40.6896   19.0000 -120.0000 33

  4 omega  -48.00   -8.00   1.0000  132.0000
omega____ theta____ kappa____ phi______ frames
    -      -55.5000   30.0000 -150.0000 40

  5 omega   32.00   75.00   1.0000  132.0000
omega____ theta____ kappa____ phi______ frames
    -      114.0000  -94.0000 -180.0000 43

  6 omega   40.00   94.00   1.0000  132.0000
omega____ theta____ kappa____ phi______ frames
    -      114.0000  -45.0000 -180.0000 54

  7 omega   60.00   87.00   1.0000  132.0000
omega____ theta____ kappa____ phi______ frames
    -      114.0000  -30.0000  -60.0000 27

  8 omega   41.00   97.00   1.0000  132.0000
omega____ theta____ kappa____ phi______ frames
    -      114.0000  -45.0000   60.0000 56

  9 omega   36.00  112.00   1.0000  132.0000
omega____ theta____ kappa____ phi______ frames
    -      114.0000 -111.0000 -120.0000 76

 10 omega   29.00  128.00   1.0000  132.0000
omega____ theta____ kappa____ phi______ frames
    -      114.0000    0.0000   30.0000 99
;
_diffrn_measurement_device_type 'Xcalibur, Ruby, Gemini'
_diffrn_measurement_method '\w scans'
_diffrn_orient_matrix_UB_11 -0.0259779000
_diffrn_orient_matrix_UB_12 -0.1290322000
_diffrn_orient_matrix_UB_13 0.0043717000
_diffrn_orient_matrix_UB_21 0.0579084000
_diffrn_orient_matrix_UB_22 -0.0123067000
_diffrn_orient_matrix_UB_23 -0.0529821000
_diffrn_orient_matrix_UB_31 0.3081286000
_diffrn_orient_matrix_UB_32 -0.0085150000
_diffrn_orient_matrix_UB_33 0.0103370000
_diffrn_radiation_monochromator graphite
_diffrn_radiation_type 'Cu K\a'
_diffrn_radiation_wavelength 1.5418
_diffrn_reflns_av_R_equivalents 0.0216
_diffrn_reflns_av_unetI/netI 0.0336
_diffrn_reflns_Laue_measured_fraction_full 1.000
_diffrn_reflns_Laue_measured_fraction_max 0.975
_diffrn_reflns_limit_h_max 5
_diffrn_reflns_limit_h_min -4
_diffrn_reflns_limit_k_max 14
_diffrn_reflns_limit_k_min -14
_diffrn_reflns_limit_l_max 32
_diffrn_reflns_limit_l_min -35
_diffrn_reflns_number 5719
_diffrn_reflns_point_group_measured_fraction_full 1.000
_diffrn_reflns_point_group_measured_fraction_max 0.962
_diffrn_reflns_theta_full 67.684
_diffrn_reflns_theta_max 77.203
_diffrn_reflns_theta_min 3.108
_diffrn_source 'Enhance (Cu) X-ray Source'
_exptl_absorpt_coefficient_mu 2.020
_exptl_absorpt_correction_T_max 1.00000
_exptl_absorpt_correction_T_min 0.72709
_exptl_absorpt_correction_type multi-scan
_exptl_absorpt_process_details
;
CrysAlisPro, Agilent Technologies,
Version 1.171.36.21 (release 14-08-2012 CrysAlis171 .NET)
(compiled Sep 14 2012,17:21:16)
Empirical absorption correction using spherical harmonics,
 implemented in SCALE3 ABSPACK scaling algorithm.
;
_exptl_crystal_colour colourless
_exptl_crystal_colour_primary colourless
_exptl_crystal_density_diffrn 1.185
_exptl_crystal_description block
_exptl_crystal_F_000 632
_exptl_crystal_size_max 0.4
_exptl_crystal_size_mid 0.08
_exptl_crystal_size_min 0.08
_refine_diff_density_max 0.288
_refine_diff_density_min -0.311
_refine_diff_density_rms 0.038
_refine_ls_abs_structure_details
;
 Flack x determined using 1198 quotients [(I+)-(I-)]/[(I+)+(I-)]
 (Parsons and Flack (2004), Acta Cryst. A60, s61).
;
_refine_ls_abs_structure_Flack 0.011(11)
_refine_ls_extinction_method none
_refine_ls_goodness_of_fit_ref 1.051
_refine_ls_hydrogen_treatment mixed
_refine_ls_matrix_type full
_refine_ls_number_parameters 190
_refine_ls_number_reflns 3358
_refine_ls_number_restraints 3
_refine_ls_restrained_S_all 1.051
_refine_ls_R_factor_all 0.0421
_refine_ls_R_factor_gt 0.0389
_refine_ls_shift/su_max 0.001
_refine_ls_shift/su_mean 0.000
_refine_ls_structure_factor_coef Fsqd
_refine_ls_weighting_details 'w=1/[\s^2^(Fo^2^)+(0.0499P)^2^+0.3448P] where P=(Fo^2^+2Fc^2^)/3'
_refine_ls_weighting_scheme calc
_refine_ls_wR_factor_gt 0.0994
_refine_ls_wR_factor_ref 0.1033
_reflns_Friedel_coverage 0.667
_reflns_Friedel_fraction_full 1.000
_reflns_Friedel_fraction_max 0.942
_reflns_number_gt 3148
_reflns_number_total 3358
_reflns_threshold_expression 'I > 2\s(I)'
_cod_data_source_file c3cc46070c.txt
_cod_data_source_block mp2
_cod_original_cell_volume 1652.05(6)
_cod_database_code 7109955
_chemical_oxdiff_formula 'C20 H20 N O2'
_reflns_odcompleteness_completeness 99.95
_reflns_odcompleteness_iscentric 1
_reflns_odcompleteness_theta 69.95
_olex2_refinement_description
;
1. Fixed Uiso
 At 1.2 times of:
  All C(H) groups, All C(H,H) groups
 At 1.5 times of:
  All N(H) groups, All N(H,H) groups
2. Restrained distances
 N11-H11 = N15-H15A = N15-H15B
 0.9 with sigma of 0.008
3.a Ternary CH refined with riding coordinates:
 C9(H9)
3.b Secondary CH2 refined with riding coordinates:
 C7(H7A,H7B), C8(H8A,H8B), C12(H12A,H12B), C16(H16A,H16B)
3.c Aromatic/amide H refined with riding coordinates:
 C1(H1), C2(H2), C3(H3), C4(H4), C5(H5), C13(H13), C17(H17)
3.d X=CH2 refined with riding coordinates:
 C14(H14A,H14B), C18(H18A,H18B)
;
_shelx_space_group_comment
;
The symmetry employed for this shelxl refinement is uniquely defined
by the following loop, which should always be used as a source of
symmetry information in preference to the above space-group names.
They are only intended as comments.
;
_shelxl_version_number 2013-4

loop_
_space_group_symop_operation_xyz
'x, y, z'
'-x+1/2, -y, z+1/2'
'x+1/2, -y+1/2, -z'
'-x, y+1/2, -z+1/2'

loop_
_atom_site_label
_atom_site_type_symbol
_atom_site_fract_x
_atom_site_fract_y
_atom_site_fract_z
_atom_site_U_iso_or_equiv
_atom_site_adp_type
_atom_site_occupancy
_atom_site_site_symmetry_order
_atom_site_calc_flag
_atom_site_refinement_flags_posn
_atom_site_refinement_flags_adp
Cl1 Cl 0.49679(14) 0.73280(5) 0.25810(2) 0.04228(18) Uani 1 1 d . .
C1 C 0.9908(11) 0.1861(3) 0.46182(12) 0.0650(9) Uani 1 1 d . .
H1 H 1.1248 0.2417 0.4686 0.078 Uiso 1 1 calc R U
C2 C 0.9829(13) 0.0880(3) 0.48863(12) 0.0735(12) Uani 1 1 d . .
H2 H 1.1129 0.0766 0.5130 0.088 Uiso 1 1 calc R U
C3 C 0.7902(9) 0.0089(3) 0.48011(14) 0.0651(10) Uani 1 1 d . .
H3 H 0.7815 -0.0575 0.4987 0.078 Uiso 1 1 calc R U
C4 C 0.6110(10) 0.0256(4) 0.4449(2) 0.0952(18) Uani 1 1 d . .
H4 H 0.4778 -0.0304 0.4382 0.114 Uiso 1 1 calc R U
C5 C 0.6189(9) 0.1240(4) 0.41811(18) 0.0816(15) Uani 1 1 d . .
H5 H 0.4881 0.1352 0.3939 0.098 Uiso 1 1 calc R U
C6 C 0.8112(6) 0.2041(2) 0.42623(9) 0.0400(6) Uani 1 1 d . .
C7 C 0.8186(7) 0.3111(2) 0.39749(9) 0.0403(6) Uani 1 1 d . .
H7A H 0.9302 0.3679 0.4142 0.048 Uiso 1 1 calc R U
H7B H 0.6308 0.3413 0.3947 0.048 Uiso 1 1 calc R U
C8 C 0.9360(5) 0.29392(19) 0.34810(9) 0.0337(5) Uani 1 1 d . .
H8A H 1.1321 0.2743 0.3504 0.040 Uiso 1 1 calc R U
H8B H 0.8404 0.2306 0.3325 0.040 Uiso 1 1 calc R U
C9 C 0.9030(5) 0.4004(2) 0.31892(9) 0.0299(5) Uani 1 1 d . .
H9 H 0.7049 0.4207 0.3181 0.036 Uiso 1 1 calc R U
C10 C 1.0613(5) 0.49884(19) 0.34006(9) 0.0306(5) Uani 1 1 d . .
O10 O 1.3094(4) 0.49244(16) 0.34615(7) 0.0393(4) Uani 1 1 d . .
N11 N 0.9095(5) 0.58763(19) 0.35126(10) 0.0405(5) Uani 1 1 d D .
H11 H 0.730(3) 0.578(3) 0.3468(13) 0.061 Uiso 1 1 d D U
C12 C 1.0237(9) 0.6917(2) 0.36949(12) 0.0572(8) Uani 1 1 d . .
H12A H 0.9810 0.7534 0.3472 0.069 Uiso 1 1 calc R U
H12B H 1.2249 0.6841 0.3708 0.069 Uiso 1 1 calc R U
C13 C 0.9242(8) 0.7240(3) 0.41661(12) 0.0556(8) Uani 1 1 d . .
H13 H 0.9931 0.7921 0.4296 0.067 Uiso 1 1 calc R U
C14 C 0.7519(14) 0.6680(4) 0.44165(16) 0.101(2) Uani 1 1 d . .
H14A H 0.6777 0.5995 0.4300 0.121 Uiso 1 1 calc R U
H14B H 0.6992 0.6953 0.4717 0.121 Uiso 1 1 calc R U
N15 N 0.9976(5) 0.38065(15) 0.26959(7) 0.0304(4) Uani 1 1 d D .
H15A H 0.886(6) 0.329(2) 0.2555(11) 0.046 Uiso 1 1 d D U
H15B H 1.160(4) 0.346(3) 0.2671(12) 0.046 Uiso 1 1 d D U
C16 C 1.0081(7) 0.4879(2) 0.24092(9) 0.0420(6) Uani 1 1 d . .
H16A H 0.8331 0.5288 0.2443 0.050 Uiso 1 1 calc R U
H16B H 1.1555 0.5370 0.2531 0.050 Uiso 1 1 calc R U
C17 C 1.0577(8) 0.4642(2) 0.19076(11) 0.0496(8) Uani 1 1 d . .
H17 H 1.2198 0.4255 0.1820 0.060 Uiso 1 1 calc R U
C18 C 0.8852(11) 0.4948(3) 0.15793(14) 0.0726(12) Uani 1 1 d . .
H18A H 0.7223 0.5335 0.1662 0.087 Uiso 1 1 calc R U
H18B H 0.9231 0.4782 0.1259 0.087 Uiso 1 1 calc R U

loop_
_atom_site_aniso_label
_atom_site_aniso_U_11
_atom_site_aniso_U_22
_atom_site_aniso_U_33
_atom_site_aniso_U_23
_atom_site_aniso_U_13
_atom_site_aniso_U_12
Cl1 0.0272(3) 0.0378(3) 0.0619(4) 0.0129(2) -0.0006(3) 0.0005(3)
C1 0.088(3) 0.0508(17) 0.0562(18) -0.0011(14) -0.024(2) 0.008(2)
C2 0.113(4) 0.059(2) 0.0488(17) 0.0054(14) -0.023(3) 0.019(3)
C3 0.073(2) 0.058(2) 0.065(2) 0.0260(17) 0.015(2) 0.0191(19)
C4 0.072(3) 0.075(3) 0.138(5) 0.055(3) -0.026(3) -0.027(2)
C5 0.066(3) 0.071(2) 0.108(3) 0.045(2) -0.038(3) -0.024(2)
C6 0.0400(14) 0.0423(14) 0.0378(13) 0.0034(11) 0.0057(11) 0.0076(12)
C7 0.0461(16) 0.0371(13) 0.0378(13) 0.0002(11) 0.0029(12) 0.0032(12)
C8 0.0367(15) 0.0271(10) 0.0372(12) -0.0008(9) 0.0013(10) 0.0016(9)
C9 0.0244(11) 0.0268(11) 0.0385(12) -0.0010(9) -0.0017(9) 0.0002(9)
C10 0.0294(15) 0.0256(11) 0.0368(12) 0.0003(9) 0.0003(9) 0.0017(8)
O10 0.0275(10) 0.0358(9) 0.0546(11) -0.0022(8) -0.0043(8) -0.0011(7)
N11 0.0355(12) 0.0295(10) 0.0565(14) -0.0067(10) -0.0006(10) 0.0054(9)
C12 0.066(2) 0.0290(12) 0.077(2) -0.0132(12) 0.019(2) -0.0035(15)
C13 0.070(2) 0.0400(14) 0.0570(17) -0.0080(13) -0.0041(15) -0.0054(14)
C14 0.155(6) 0.085(3) 0.063(2) -0.022(2) 0.034(3) -0.046(4)
N15 0.0267(9) 0.0281(9) 0.0363(9) 0.0002(7) -0.0020(10) -0.0018(9)
C16 0.0498(15) 0.0310(11) 0.0451(13) 0.0052(10) -0.0046(17) -0.0071(13)
C17 0.064(2) 0.0394(14) 0.0457(15) 0.0043(12) 0.0037(14) -0.0113(13)
C18 0.114(4) 0.0496(19) 0.0545(19) 0.0087(15) -0.020(2) -0.004(2)

loop_
_atom_type_symbol
_atom_type_description
_atom_type_scat_dispersion_real
_atom_type_scat_dispersion_imag
_atom_type_scat_source
C C 0.0181 0.0091 'International Tables Vol C Tables 4.2.6.8 and 6.1.1.4'
H H 0.0000 0.0000 'International Tables Vol C Tables 4.2.6.8 and 6.1.1.4'
Cl Cl 0.3639 0.7018 'International Tables Vol C Tables 4.2.6.8 and 6.1.1.4'
N N 0.0311 0.0180 'International Tables Vol C Tables 4.2.6.8 and 6.1.1.4'
O O 0.0492 0.0322 'International Tables Vol C Tables 4.2.6.8 and 6.1.1.4'

loop_
_geom_angle_atom_site_label_1
_geom_angle_atom_site_label_2
_geom_angle_atom_site_label_3
_geom_angle
C2 C1 H1 119.3
C6 C1 H1 119.3
C6 C1 C2 121.5(4)
C1 C2 H2 120.0
C3 C2 C1 120.1(4)
C3 C2 H2 120.0
C2 C3 H3 120.5
C4 C3 C2 119.1(3)
C4 C3 H3 120.5
C3 C4 H4 119.6
C3 C4 C5 120.7(4)
C5 C4 H4 119.6
C4 C5 H5 119.6
C6 C5 C4 120.8(4)
C6 C5 H5 119.6
C1 C6 C7 121.3(3)
C5 C6 C1 117.8(3)
C5 C6 C7 120.8(3)
C6 C7 H7A 108.9
C6 C7 H7B 108.9
C6 C7 C8 113.2(2)
H7A C7 H7B 107.8
C8 C7 H7A 108.9
C8 C7 H7B 108.9
C7 C8 H8A 109.6
C7 C8 H8B 109.6
H8A C8 H8B 108.1
C9 C8 C7 110.5(2)
C9 C8 H8A 109.6
C9 C8 H8B 109.6
C8 C9 H9 108.5
C8 C9 C10 111.5(2)
C10 C9 H9 108.5
N15 C9 C8 110.44(19)
N15 C9 H9 108.5
N15 C9 C10 109.4(2)
O10 C10 C9 120.7(2)
O10 C10 N11 124.6(2)
N11 C10 C9 114.7(2)
C10 N11 H11 114(3)
C10 N11 C12 123.0(3)
C12 N11 H11 123(3)
N11 C12 H12A 108.6
N11 C12 H12B 108.6
N11 C12 C13 114.7(3)
H12A C12 H12B 107.6
C13 C12 H12A 108.6
C13 C12 H12B 108.6
C12 C13 H13 117.1
C14 C13 C12 125.7(3)
C14 C13 H13 117.1
C13 C14 H14A 120.0
C13 C14 H14B 120.0
H14A C14 H14B 120.0
C9 N15 H15A 109(2)
C9 N15 H15B 115(2)
C9 N15 C16 112.63(18)
H15A N15 H15B 101(3)
C16 N15 H15A 110(2)
C16 N15 H15B 108(2)
N15 C16 H16A 109.3
N15 C16 H16B 109.3
H16A C16 H16B 108.0
C17 C16 N15 111.5(2)
C17 C16 H16A 109.3
C17 C16 H16B 109.3
C16 C17 H17 119.0
C18 C17 C16 122.0(4)
C18 C17 H17 119.0
C17 C18 H18A 120.0
C17 C18 H18B 120.0
H18A C18 H18B 120.0

loop_
_geom_bond_atom_site_label_1
_geom_bond_atom_site_label_2
_geom_bond_distance
C1 H1 0.9500
C1 C2 1.391(5)
C1 C6 1.358(5)
C2 H2 0.9500
C2 C3 1.353(7)
C3 H3 0.9500
C3 C4 1.346(6)
C4 H4 0.9500
C4 C5 1.395(5)
C5 H5 0.9500
C5 C6 1.358(5)
C6 C7 1.510(4)
C7 H7A 0.9900
C7 H7B 0.9900
C7 C8 1.531(3)
C8 H8A 0.9900
C8 H8B 0.9900
C8 C9 1.519(3)
C9 H9 1.0000
C9 C10 1.526(3)
C9 N15 1.496(3)
C10 O10 1.230(3)
C10 N11 1.328(3)
N11 H11 0.895(11)
N11 C12 1.451(4)
C12 H12A 0.9900
C12 H12B 0.9900
C12 C13 1.476(4)
C13 H13 0.9500
C13 C14 1.288(6)
C14 H14A 0.9500
C14 H14B 0.9500
N15 H15A 0.911(10)
N15 H15B 0.900(11)
N15 C16 1.512(3)
C16 H16A 0.9900
C16 H16B 0.9900
C16 C17 1.474(4)
C17 H17 0.9500
C17 C18 1.310(5)
C18 H18A 0.9500
C18 H18B 0.9500

loop_
_geom_hbond_atom_site_label_D
_geom_hbond_atom_site_label_H
_geom_hbond_atom_site_label_A
_geom_hbond_distance_DH
_geom_hbond_distance_HA
_geom_hbond_distance_DA
_geom_hbond_angle_DHA
_geom_hbond_site_symmetry_A
N11 H11 O10 0.895(11) 2.297(17) 3.152(3) 160(3) 1_455
N15 H15A Cl1 0.911(10) 2.231(17) 3.092(2) 157(3) 4_645
N15 H15B Cl1 0.900(11) 2.264(14) 3.135(2) 163(3) 4_745
